data_4127217
loop_
_publ_author_name
'Zhang, Liang'
'August, David'
'Zhong, Jiankang'
'Whitehead, George F. S.'
'Vitorica-Yrezabal, Inigo J'
'Leigh, David A.'

_publ_section_title
;
 A Molecular Trefoil Knot From a Trimeric Circular Helicate.
;
_journal_name_full 'Journal of the American Chemical Society'
_journal_paper_doi 10.1021/jacs.8b00738
_journal_year 2018
_chemical_formula_moiety 'C84 H96 N18 O6 Zn3, 6(B F4), 6(C2 H3 N), H2 O'
_chemical_formula_sum 'C96 H116 B6 F24 N24 O7 Zn3'
_chemical_formula_weight 2435.09
_space_group_crystal_system monoclinic
_space_group_IT_number 14
_space_group_name_Hall '-P 2ybc'
_space_group_name_H-M_alt 'P 1 21/c 1'
_symmetry_space_group_name_Hall '-P 2ybc'
_symmetry_space_group_name_H-M 'P 1 21/c 1'
_atom_sites_solution_hydrogens mixed
_atom_sites_solution_primary dual
_audit_creation_date 2017-12-21
_audit_creation_method
;
Olex2 1.2
(compiled 2017.08.10 svn.r3458 for OlexSys, GUI svn.r5381)
;
_cell_angle_alpha 90
_cell_angle_beta 105.355(5)
_cell_angle_gamma 90
_cell_formula_units_Z 4
_cell_length_a 19.5521(8)
_cell_length_b 18.7147(9)
_cell_length_c 32.1206(16)
_cell_measurement_reflns_used 20702
_cell_measurement_temperature 150.05(10)
_cell_measurement_theta_max 70.1830
_cell_measurement_theta_min 2.7270
_cell_volume 11333.8(10)
_computing_cell_refinement 'CrysAlisPro 1.171.39.30c (Rigaku OD, 2017)'
_computing_data_collection 'CrysAlisPro 1.171.39.30c (Rigaku OD, 2017)'
_computing_data_reduction 'CrysAlisPro 1.171.39.30c (Rigaku OD, 2017)'
_computing_molecular_graphics 'Olex2 (Dolomanov et al., 2009)'
_computing_publication_material 'Olex2 (Dolomanov et al., 2009)'
_computing_structure_refinement 'ShelXL (Sheldrick, 2015)'
_computing_structure_solution 'ShelXT (Sheldrick, 2015)'
_diffrn_ambient_environment N~2~
_diffrn_ambient_temperature 150.05(10)
_diffrn_detector 'CCD plate'
_diffrn_measured_fraction_theta_full 0.999
_diffrn_measured_fraction_theta_max 0.976
_diffrn_measurement_details
;
List of Runs (angles in degrees, time in seconds):

  # Type    Start    End  Width  t~exp~   \w     \q     \k     \f   Frames
--------------------------------------------------------------------------
  1  \w      0.00  88.00   1.00    5.00    --    0.00  43.00-120.00   88
  2  \w    -87.00 -14.00   1.00    5.00    --    0.00  43.00-120.00   73
  3  \w    -50.00   4.00   1.00    5.00    --    0.00  60.00  30.00   54
  4  \w     42.00  67.00   1.00    5.00    --    0.00  60.00  30.00   25
  5  \w    -33.00 114.00   1.00   15.00    --   55.00  60.00-150.00  147
  6  \w    -21.00  74.00   1.00   15.00    --   55.00  60.00 150.00   95
  7  \w      4.00 143.00   1.00   15.00    --   55.00  60.00  90.00  139
  8  \w     34.00 144.00   1.00   15.00    --   55.00   0.00 -60.00  110
  9  \w     78.00 135.00   1.00   15.00    --   55.00  60.00 150.00   57
 10  \w    -32.00  -6.00   1.00   15.00    --   55.00  60.00  30.00   26
 11  \w    108.00 141.00   1.00   15.00    --   55.00  60.00 -60.00   33
 12  \w    -34.00 137.00   1.00   15.00    --   55.00  60.00  60.00  171
 13  \w    103.00 140.00   1.00   15.00    --   55.00  60.00-120.00   37
 14  \w     35.00  61.00   1.00   15.00    --  110.00  60.00-150.00   26
 15  \w    142.00 179.00   1.00   15.00    --  110.00  60.00  30.00   37
 16  \w     51.00 133.00   1.00   15.00    --  110.00  38.00-150.00   82
 17  \w     21.00 199.00   1.00   15.00    --  110.00  60.00-120.00  178
 18  \w     26.00 196.00   1.00   15.00    --  110.00  19.00  90.00  170
 19  \w    115.00 197.00   1.00   15.00    --  110.00  60.00 -30.00   82
 20  \w    150.00 196.00   1.00   15.00    --  110.00  60.00 120.00   46
 21  \w     76.00 102.00   1.00   15.00    --  110.00  60.00 120.00   26
 22  \w    131.00 198.00   1.00   15.00    --  110.00  60.00  60.00   67
 23  \w     22.00 194.00   1.00   15.00    --  110.00  60.00 -60.00  172
 24  \w     46.00 136.00   1.00   15.00    --  110.00  57.00   0.00   90
 25  \w    169.00 195.00   1.00   15.00    --  110.00  60.00-180.00   26
 26  \w     27.00  53.00   1.00   15.00    --  110.00  60.00  60.00   26
 27  \w     94.00 165.00   1.00   15.00    --  110.00  60.00-180.00   71
 28  \w     66.00  91.00   1.00   15.00    --  110.00   0.00-150.00   25
 29  \w     22.00  65.00   1.00   15.00    --  110.00  60.00-180.00   43
 30  \w    138.00 166.00   1.00   15.00    --  110.00  60.00-150.00   28
 31  \w     25.00  50.00   1.00   15.00    --  110.00   0.00-150.00   25
 32  \w    126.00 199.00   1.00   15.00    --  110.00  60.00  90.00   73
 33  \w     75.00 101.00   1.00   15.00    --  110.00  60.00  90.00   26
 34  \w     47.00 199.00   1.00   15.00    --  110.00  29.00  60.00  152
 35  \w    170.00 195.00   1.00   15.00    --  110.00  38.00-150.00   25
 36  \w    164.00 190.00   1.00   15.00    --  110.00   0.00-150.00   26
 37  \w     33.00  67.00   1.00   15.00    --  110.00  60.00 -30.00   34
;
_diffrn_measurement_device 'four-circle diffractometer'
_diffrn_measurement_device_type 'XtaLAB AFC11 (RINC): quarter-chi single'
_diffrn_measurement_method '\w scans'
_diffrn_orient_matrix_type 'CrysAlisPro convention (1999,Acta A55,543-557)'
_diffrn_orient_matrix_UB_11 0.0151127000
_diffrn_orient_matrix_UB_12 -0.0807614000
_diffrn_orient_matrix_UB_13 0.0053713000
_diffrn_orient_matrix_UB_21 0.0222038000
_diffrn_orient_matrix_UB_22 -0.0006648000
_diffrn_orient_matrix_UB_23 -0.0425510000
_diffrn_orient_matrix_UB_31 0.0771999000
_diffrn_orient_matrix_UB_32 0.0160357000
_diffrn_orient_matrix_UB_33 0.0251269000
_diffrn_radiation_monochromator graphite
_diffrn_radiation_probe x-ray
_diffrn_radiation_type CuK\a
_diffrn_radiation_wavelength 1.54184
_diffrn_reflns_av_R_equivalents 0.0916
_diffrn_reflns_av_unetI/netI 0.0611
_diffrn_reflns_Laue_measured_fraction_full 0.999
_diffrn_reflns_Laue_measured_fraction_max 0.976
_diffrn_reflns_limit_h_max 23
_diffrn_reflns_limit_h_min -21
_diffrn_reflns_limit_k_max 22
_diffrn_reflns_limit_k_min -23
_diffrn_reflns_limit_l_max 39
_diffrn_reflns_limit_l_min -38
_diffrn_reflns_number 112675
_diffrn_reflns_point_group_measured_fraction_full 0.999
_diffrn_reflns_point_group_measured_fraction_max 0.976
_diffrn_reflns_theta_full 67.684
_diffrn_reflns_theta_max 71.634
_diffrn_reflns_theta_min 2.343
_diffrn_source 'fine-focus sealed X-ray tube'
_diffrn_source_type 'Enhance (Cu) X-ray Source'
_exptl_absorpt_coefficient_mu 1.625
_exptl_absorpt_correction_T_max 1.00000
_exptl_absorpt_correction_T_min 0.17196
_exptl_absorpt_correction_type multi-scan
_exptl_absorpt_process_details
;
CrysAlisPro 1.171.39.30c (Rigaku Oxford Diffraction, 2017)
Empirical absorption correction using spherical harmonics,
 implemented in SCALE3 ABSPACK scaling algorithm.
;
_exptl_crystal_colour 'clear brown'
_exptl_crystal_colour_lustre clear
_exptl_crystal_colour_primary brown
_exptl_crystal_density_diffrn 1.427
_exptl_crystal_description plate
_exptl_crystal_F_000 5008
_exptl_crystal_size_max 0.146
_exptl_crystal_size_mid 0.07
_exptl_crystal_size_min 0.02
_refine_diff_density_max 0.835
_refine_diff_density_min -1.187
_refine_diff_density_rms 0.083
_refine_ls_extinction_method none
_refine_ls_goodness_of_fit_ref 1.101
_refine_ls_hydrogen_treatment constr
_refine_ls_matrix_type full
_refine_ls_number_parameters 1515
_refine_ls_number_reflns 21604
_refine_ls_number_restraints 488
_refine_ls_restrained_S_all 1.114
_refine_ls_R_factor_all 0.1018
_refine_ls_R_factor_gt 0.0722
_refine_ls_shift/su_max 0.001
_refine_ls_shift/su_mean 0.000
_refine_ls_structure_factor_coef Fsqd
_refine_ls_weighting_details 'w=1/[\s^2^(Fo^2^)+(0.1181P)^2^+9.4694P] where P=(Fo^2^+2Fc^2^)/3'
_refine_ls_weighting_scheme calc
_refine_ls_wR_factor_gt 0.1969
_refine_ls_wR_factor_ref 0.2297
_reflns_Friedel_coverage 0.000
_reflns_number_gt 14882
_reflns_number_total 21604
_reflns_threshold_expression 'I > 2\s(I)'
_cod_data_source_file ja8b00738_si_002.cif
_cod_data_source_block ldl5
_cod_original_cell_volume 11333.7(9)
_cod_database_code 4127217
_shelx_shelxl_version_number 2017/1
_chemical_oxdiff_formula 'Zn C H N'
_shelx_space_group_comment
;
The symmetry employed for this shelxl refinement is uniquely defined
by the following loop, which should always be used as a source of
symmetry information in preference to the above space-group names.
They are only intended as comments.
;
_shelx_estimated_absorpt_t_max 0.968
_shelx_estimated_absorpt_t_min 0.797
_reflns_odcompleteness_completeness 99.92
_reflns_odcompleteness_iscentric 1
_reflns_odcompleteness_theta 66.97
_olex2_refinement_description
;
1. Fixed Uiso
 At 1.2 times of:
  All C(H) groups, All C(H,H) groups, All C(H,H,H,H) groups
 At 1.5 times of:
  All C(H,H,H) groups, All O(H,H) groups
2. Shared sites
{B6A, B6}
3. Restrained distances
 F22A-F24A \\sim F24-F22 \\sim F21A-F24A \\sim F24-F21 \\sim F24-F23 \\sim
F21-F23 \\sim F21A-F22A ~
 F22A-F23A \\sim F21A-F23A \\sim F23A-F24A \\sim F23-F22 \\sim F21-F22
 with sigma of 0.02
 F22-B6 \\sim F24-B6 \\sim F24A-B6A \\sim F23-B6 \\sim F23A-B6A \\sim F21A-B6A
\\sim F21-B6 \\sim F22A-B6A
 with sigma of 0.02
 C10-C105 \\sim C10-C14 \\sim C107-C106 \\sim C106-C105 \\sim C71-C70 \\sim
C70-C69 \\sim C3-C4 \\sim C3-
 C2 \\sim C40-C39 \\sim C38-C39 \\sim C34-C33 \\sim C35-C34 \\sim C75-C74 \\sim
C75-C76
 with sigma of 0.02
 C36-C35 \\sim C73-C74 \\sim C37-C38 \\sim C1-C2 \\sim C71-C72 \\sim C14-C108
\\sim C107-C5
 with sigma of 0.02
4. Uiso/Uaniso restraints and constraints
B6 \\sim F22 \\sim F21 \\sim F23 \\sim F24 \\sim F22A \\sim F24A \\sim B6A
\\sim F21A \\sim F23A: within 2A with sigma of 0.04 and sigma for terminal
atoms of 0.08
C105 \\sim C106 \\sim C10 \\sim C14 \\sim C107 \\sim C5: within 2A with sigma
of 0.04 and sigma for terminal atoms of 0.08
Uanis(B6A) = Uanis(B6)
5. Rigid body (RIGU) restrains
 B6, F22, F21, F24, F23, B6A, F24A, F23A, F22A, F21A
 with sigma for 1-2 distances of 0.004 and sigma for 1-3 distances of 0.004
 C108, C106, C5, C107, C10, C14
 with sigma for 1-2 distances of 0.004 and sigma for 1-3 distances of 0.004
6. Others
 Sof(F22)=Sof(F21)=Sof(F24)=Sof(F23)=Sof(B6)=1-FVAR(1)
 Sof(F24A)=Sof(F23A)=Sof(F22A)=Sof(B6A)=Sof(F21A)=FVAR(1)
 Sof(H10C)=Sof(H10D)=Sof(C106)=Sof(H10G)=Sof(H10H)=Sof(C5)=Sof(H5A)=Sof(H5B)=
 Sof(C107)=Sof(H107)=1-FVAR(2)
 Sof(H10A)=Sof(H10B)=Sof(C108)=Sof(H10E)=Sof(H10F)=Sof(C10)=Sof(H10I)=
 Sof(H10J)=Sof(C14)=Sof(H14)=FVAR(2)
7.a Free rotating group:
 O049(H04A,H04B)
7.b Secondary CH2 refined with riding coordinates:
 C60(H60A,H60B), C24(H24A,H24B), C49(H49A,H49B), C12(H12A,H12B), C84(H84A,
 H84B), C96(H96A,H96B), C61(H61A,H61B), C25(H25A,H25B), C85(H85A,H85B),
 C13(H13A,H13B), C48(H48A,H48B), C97(H97A,H97B), C69(H69A,H69B), C76(H76A,H76B),
  C4(H4A,H4B), C33(H33A,H33B), C70(H70A,H70B), C75(H75A,H75B), C3(H3A,H3B),
 C34(H34A,H34B), C105(H10C,H10D), C105(H10A,H10B), C39(H39A,H39B), C40(H40A,
 H40B), C106(H10G,H10H), C10(H10I,H10J)
7.c Aromatic/amide H refined with riding coordinates:
 C92(H92), C15(H15), C87(H87), C89(H89), C94(H94), C11(H11), C22(H22),
 C53(H53), C30(H30), C51(H51), C66(H66), C27(H27), C58(H58), C56(H56),
 C102(H102), C17(H17), C28(H28), C20(H20), C47(H47), C83(H83), C63(H63),
 C80(H80), C8(H8), C79(H79), C64(H64), C7(H7), C99(H99), C44(H44), C100(H100),
 C43(H43), C74(H74), C2(H2), C71(H71), C35(H35), C38(H38), C107(H107), C14(H14)
7.d X=CH2 refined with riding coordinates:
 C72(H72A,H72B), C108(H10E,H10F), C1(H1A,H1B), C73(H73A,H73B), C37(H37A,H37B),
 C36(H36A,H36B), C5(H5A,H5B)
7.e Idealised Me refined as rotating group:
 C21B(H21A,H21B,H21C), C30B(H30A,H30B,H30C), C24B(H24C,H24D,H24E), C33B(H33C,
 H33D,H33E), C36B(H36C,H36D,H36E), C27B(H27A,H27B,H27C)
;
_olex2_submission_special_instructions 'No special instructions were received'
_oxdiff_exptl_absorpt_empirical_details
;
Empirical correction (ABSPACK) includes:
- Absorption correction using spherical harmonics
- Frame scaling
;
_oxdiff_exptl_absorpt_empirical_full_max 4.479
_oxdiff_exptl_absorpt_empirical_full_min 0.408

loop_
_space_group_symop_operation_xyz
'x, y, z'
'-x, y+1/2, -z+1/2'
'-x, -y, -z'
'x, -y-1/2, z-1/2'

loop_
_atom_site_label
_atom_site_type_symbol
_atom_site_fract_x
_atom_site_fract_y
_atom_site_fract_z
_atom_site_U_iso_or_equiv
_atom_site_adp_type
_atom_site_occupancy
_atom_site_site_symmetry_order
_atom_site_calc_flag
_atom_site_refinement_flags_posn
_atom_site_refinement_flags_adp
_atom_site_refinement_flags_occupancy
_atom_site_disorder_assembly
_atom_site_disorder_group
Zn3 Zn 0.24475(3) 0.60431(3) 0.49375(2) 0.04360(16) Uani 1 1 d . . . . .
Zn1 Zn 0.36053(3) 0.27577(3) 0.62627(2) 0.04405(16) Uani 1 1 d . . . . .
Zn2 Zn 0.15546(3) 0.24253(3) 0.39890(2) 0.04420(16) Uani 1 1 d . . . . .
F5 F 0.35968(15) 0.37891(18) 0.48493(10) 0.0690(8) Uani 1 1 d . . . . .
F16 F 0.14982(16) 0.38781(18) 0.52967(10) 0.0716(8) Uani 1 1 d . . . . .
F7 F 0.46202(15) 0.31756(17) 0.49641(11) 0.0710(8) Uani 1 1 d . . . . .
F15 F 0.04964(15) 0.32390(18) 0.52233(12) 0.0760(9) Uani 1 1 d . . . . .
F8 F 0.39862(18) 0.3466(2) 0.42820(10) 0.0816(10) Uani 1 1 d . . . . .
F6 F 0.45703(18) 0.43260(19) 0.47387(14) 0.0963(12) Uani 1 1 d . . . . .
F14 F 0.10541(19) 0.3761(2) 0.58688(11) 0.0869(10) Uani 1 1 d . . . . .
N55 N 0.17784(17) 0.3683(2) 0.41040(11) 0.0438(8) Uani 1 1 d . . . . .
O68 O 0.3612(2) 0.7593(2) 0.64036(12) 0.0695(10) Uani 1 1 d . . . . .
O77 O 0.00167(19) 0.3373(2) 0.24244(11) 0.0688(10) Uani 1 1 d . . . . .
N86 N 0.26319(18) 0.2260(2) 0.40344(11) 0.0444(8) Uani 1 1 d . . . . .
N54 N 0.19581(17) 0.5011(2) 0.45154(11) 0.0439(8) Uani 1 1 d . . . . .
N19 N 0.33065(18) 0.3981(2) 0.60214(11) 0.0443(8) Uani 1 1 d . . . . .
N95 N 0.25321(18) 0.2647(2) 0.62377(11) 0.0448(8) Uani 1 1 d . . . . .
N91 N 0.21176(17) 0.2369(2) 0.47258(11) 0.0425(8) Uani 1 1 d . . . . .
N18 N 0.30292(17) 0.5166(2) 0.54707(11) 0.0447(8) Uani 1 1 d . . . . .
N14 N 0.44522(17) 0.3149(2) 0.60397(11) 0.0443(8) Uani 1 1 d . . . . .
N23 N 0.17590(17) 0.5818(2) 0.53151(11) 0.0444(8) Uani 1 1 d . . . . .
F1 F 0.34933(19) 0.0741(2) 0.41734(14) 0.0926(11) Uani 1 1 d . . . . .
N59 N 0.31770(17) 0.5735(2) 0.46044(11) 0.0444(8) Uani 1 1 d . . . . .
N90 N 0.30411(17) 0.2478(2) 0.55466(11) 0.0444(8) Uani 1 1 d . . . . .
N67 N 0.31445(17) 0.6823(2) 0.53110(12) 0.0465(8) Uani 1 1 d . . . . .
N103 N 0.3849(2) 0.3075(2) 0.69221(11) 0.0500(9) Uani 1 1 d . . . . .
N31 N 0.16880(17) 0.6682(2) 0.44938(12) 0.0461(8) Uani 1 1 d . . . . .
F13 F 0.04840(18) 0.4449(2) 0.53000(15) 0.1010(13) Uani 1 1 d . . . . .
O32 O 0.1110(2) 0.7096(2) 0.33398(12) 0.0746(11) Uani 1 1 d . . . . .
N10 N 0.40307(18) 0.1711(2) 0.63355(12) 0.0481(8) Uani 1 1 d . . . . .
N50 N 0.06586(17) 0.2855(2) 0.41448(11) 0.0472(8) Uani 1 1 d . . . . .
F12 F 0.4081(2) 0.5782(3) 0.35700(14) 0.1060(13) Uani 1 1 d . . . . .
O5 O 0.33957(18) -0.0143(2) 0.62167(13) 0.0682(10) Uani 1 1 d . . . . .
O104 O 0.5152(2) 0.4204(2) 0.76566(12) 0.0780(11) Uani 1 1 d . . . . .
N82 N 0.13170(19) 0.2503(2) 0.33055(11) 0.0484(9) Uani 1 1 d . . . . .
F3 F 0.4466(2) 0.0045(2) 0.42915(14) 0.1015(13) Uani 1 1 d . . . . .
N46 N 0.11836(19) 0.1366(2) 0.40312(12) 0.0517(9) Uani 1 1 d . . . . .
C16 C 0.3763(2) 0.4207(2) 0.58057(13) 0.0433(9) Uani 1 1 d . . . . .
F17 F 0.0742(2) 0.6105(3) 0.63882(16) 0.1274(18) Uani 1 1 d . . . . .
O41 O 0.2012(3) -0.0357(2) 0.42399(16) 0.0906(13) Uani 1 1 d . . . . .
C93 C 0.2332(2) 0.2466(3) 0.54860(13) 0.0446(9) Uani 1 1 d . . . . .
C92 C 0.1874(2) 0.2414(2) 0.50750(14) 0.0465(10) Uani 1 1 d . . . . .
H92 H 0.138736 0.241177 0.504264 0.056 Uiso 1 1 calc R . . . .
C52 C 0.1287(2) 0.3956(2) 0.42807(13) 0.0448(9) Uani 1 1 d . . . . .
C21 C 0.2576(2) 0.4955(2) 0.56951(13) 0.0435(9) Uani 1 1 d . . . . .
C15 C 0.4405(2) 0.3756(3) 0.58542(14) 0.0466(10) Uani 1 1 d . . . . .
H15 H 0.477604 0.391766 0.574808 0.056 Uiso 1 1 calc R . . . .
C87 C 0.3078(2) 0.2243(2) 0.44022(14) 0.0472(10) Uani 1 1 d . . . . .
H87 H 0.355725 0.217280 0.442535 0.057 Uiso 1 1 calc R . . . .
C89 C 0.3283(2) 0.2395(2) 0.52030(14) 0.0455(10) Uani 1 1 d . . . . .
H89 H 0.377036 0.237435 0.523694 0.055 Uiso 1 1 calc R . . . .
C94 C 0.2083(2) 0.2532(3) 0.58772(14) 0.0481(10) Uani 1 1 d . . . . .
H94 H 0.160284 0.249075 0.586181 0.058 Uiso 1 1 calc R . . . .
C11 C 0.3587(2) 0.1147(3) 0.62721(15) 0.0538(11) Uani 1 1 d . . . . .
H11 H 0.310326 0.123174 0.622427 0.065 Uiso 1 1 calc R . . . .
C22 C 0.1897(2) 0.5355(3) 0.56094(14) 0.0477(10) Uani 1 1 d . . . . .
H22 H 0.157679 0.526486 0.577181 0.057 Uiso 1 1 calc R . . . .
C57 C 0.2435(2) 0.4748(2) 0.43230(13) 0.0423(9) Uani 1 1 d . . . . .
C9 C 0.4739(2) 0.1584(3) 0.64044(14) 0.0480(10) Uani 1 1 d . . . . .
C53 C 0.1373(2) 0.4625(3) 0.44798(13) 0.0468(10) Uani 1 1 d . . . . .
H53 H 0.101326 0.480621 0.458984 0.056 Uiso 1 1 calc R . . . .
F18 F 0.1587(2) 0.6653(3) 0.61713(14) 0.1280(19) Uani 1 1 d . . . . .
C30 C 0.1675(2) 0.6700(3) 0.40737(15) 0.0504(10) Uani 1 1 d . . . . .
H30 H 0.202890 0.646081 0.398504 0.061 Uiso 1 1 calc R . . . .
C51 C 0.0665(2) 0.3504(3) 0.42690(14) 0.0498(11) Uani 1 1 d . . . . .
H51 H 0.027981 0.368984 0.435144 0.060 Uiso 1 1 calc R . . . .
C66 C 0.3130(2) 0.6968(3) 0.57223(15) 0.0507(10) Uani 1 1 d . . . . .
H66 H 0.278678 0.674705 0.583010 0.061 Uiso 1 1 calc R . . . .
F24A F 0.1683(5) 0.1233(5) 0.6211(3) 0.071(3) Uani 0.455(18) 1 d D U P A 1
C27 C 0.0659(2) 0.7419(3) 0.43349(17) 0.0554(11) Uani 1 1 d . . . . .
H27 H 0.031895 0.766685 0.443202 0.067 Uiso 1 1 calc R . . . .
F23A F 0.1214(6) 0.0307(4) 0.6445(4) 0.083(3) Uani 0.455(18) 1 d D U P A 1
F9 F 0.3266(2) 0.6520(3) 0.37135(15) 0.1243(17) Uani 1 1 d . . . . .
C81 C 0.1685(2) 0.2131(3) 0.30771(14) 0.0499(10) Uani 1 1 d . . . . .
C58 C 0.3084(2) 0.5181(3) 0.43682(14) 0.0465(10) Uani 1 1 d . . . . .
H58 H 0.342061 0.504799 0.422523 0.056 Uiso 1 1 calc R . . . .
C56 C 0.2343(2) 0.4086(3) 0.41113(13) 0.0466(10) Uani 1 1 d . . . . .
H56 H 0.267861 0.392748 0.397467 0.056 Uiso 1 1 calc R . . . .
C65 C 0.3604(2) 0.7432(3) 0.59901(17) 0.0558(11) Uani 1 1 d . . . . .
C88 C 0.2825(2) 0.2336(2) 0.47912(13) 0.0437(9) Uani 1 1 d . . . . .
C102 C 0.4402(2) 0.3526(3) 0.70721(15) 0.0555(11) Uani 1 1 d . . . . .
H102 H 0.464843 0.369518 0.688116 0.067 Uiso 1 1 calc R . . . .
C17 C 0.3636(2) 0.4802(3) 0.55379(14) 0.0474(10) Uani 1 1 d . . . . .
H17 H 0.397839 0.494956 0.540324 0.057 Uiso 1 1 calc R . . . .
C62 C 0.3648(2) 0.7141(3) 0.51582(16) 0.0495(10) Uani 1 1 d . . . . .
C60 C 0.3830(2) 0.6156(3) 0.46537(16) 0.0512(11) Uani 1 1 d . . . . .
H60A H 0.400667 0.609343 0.440075 0.061 Uiso 1 1 calc R . . . .
H60B H 0.419144 0.598781 0.490340 0.061 Uiso 1 1 calc R . . . .
C28 C 0.0645(2) 0.7438(3) 0.39057(17) 0.0565(12) Uani 1 1 d . . . . .
H28 H 0.029734 0.769875 0.371151 0.068 Uiso 1 1 calc R . . . .
C98 C 0.3484(3) 0.2826(3) 0.71919(15) 0.0563(12) Uani 1 1 d . . . . .
C101 C 0.4612(3) 0.3743(3) 0.74959(16) 0.0646(14) Uani 1 1 d . . . . .
C24 C 0.1079(2) 0.6202(3) 0.52292(15) 0.0504(11) Uani 1 1 d . . . . .
H24A H 0.091173 0.620568 0.548778 0.060 Uiso 1 1 calc R . . . .
H24B H 0.072808 0.595828 0.500343 0.060 Uiso 1 1 calc R . . . .
C49 C 0.0042(2) 0.2407(3) 0.41493(17) 0.0574(12) Uani 1 1 d . . . . .
H49A H -0.038179 0.270051 0.408530 0.069 Uiso 1 1 calc R . . . .
H49B H 0.010558 0.220451 0.443496 0.069 Uiso 1 1 calc R . . . .
C12 C 0.5226(2) 0.2226(3) 0.64598(15) 0.0518(11) Uani 1 1 d . . . . .
H12A H 0.571244 0.205987 0.652428 0.062 Uiso 1 1 calc R . . . .
H12B H 0.517474 0.250233 0.670528 0.062 Uiso 1 1 calc R . . . .
C78 C 0.0559(3) 0.2962(3) 0.26515(15) 0.0566(12) Uani 1 1 d . . . . .
C26 C 0.1180(2) 0.7033(3) 0.46242(15) 0.0478(10) Uani 1 1 d . . . . .
C20 C 0.2719(2) 0.4374(3) 0.59754(14) 0.0475(10) Uani 1 1 d . . . . .
H20 H 0.240001 0.425572 0.613377 0.057 Uiso 1 1 calc R . . . .
C47 C 0.1658(3) 0.0835(3) 0.41392(16) 0.0558(11) Uani 1 1 d . . . . .
H47 H 0.213781 0.095104 0.421448 0.067 Uiso 1 1 calc R . . . .
C83 C 0.0770(2) 0.2916(3) 0.30988(15) 0.0541(11) Uani 1 1 d . . . . .
H83 H 0.052719 0.317865 0.325974 0.065 Uiso 1 1 calc R . . . .
C84 C 0.2332(3) 0.1708(3) 0.33191(15) 0.0548(11) Uani 1 1 d . . . . .
H84A H 0.255792 0.150523 0.311118 0.066 Uiso 1 1 calc R . . . .
H84B H 0.217657 0.131470 0.346827 0.066 Uiso 1 1 calc R . . . .
C6 C 0.3818(3) 0.0445(3) 0.62749(16) 0.0583(12) Uani 1 1 d . . . . .
C29 C 0.1154(3) 0.7064(3) 0.37637(16) 0.0600(12) Uani 1 1 d . . . . .
F10 F 0.3219(3) 0.6258(4) 0.30206(16) 0.150(2) Uani 1 1 d . . . . .
C96 C 0.2292(2) 0.2706(3) 0.66315(14) 0.0540(11) Uani 1 1 d . . . . .
H96A H 0.183884 0.246773 0.659084 0.065 Uiso 1 1 calc R . . . .
H96B H 0.223150 0.320543 0.669485 0.065 Uiso 1 1 calc R . . . .
C63 C 0.4143(3) 0.7600(3) 0.54148(19) 0.0613(13) Uani 1 1 d . . . . .
H63 H 0.448922 0.780945 0.530376 0.074 Uiso 1 1 calc R . . . .
C61 C 0.3683(2) 0.6949(3) 0.47099(16) 0.0527(11) Uani 1 1 d . . . . .
H61A H 0.405382 0.722964 0.463877 0.063 Uiso 1 1 calc R . . . .
H61B H 0.323722 0.707585 0.450720 0.063 Uiso 1 1 calc R . . . .
N23B N 0.2767(3) 0.0792(3) 0.51756(17) 0.0798(14) Uani 1 1 d . . . . .
C25 C 0.1170(2) 0.6973(3) 0.50888(15) 0.0506(10) Uani 1 1 d . . . . .
H25A H 0.078532 0.726214 0.513496 0.061 Uiso 1 1 calc R . . . .
H25B H 0.161063 0.716385 0.526940 0.061 Uiso 1 1 calc R . . . .
C80 C 0.1486(3) 0.2156(3) 0.26290(15) 0.0587(12) Uani 1 1 d . . . . .
H80 H 0.173365 0.188942 0.247235 0.070 Uiso 1 1 calc R . . . .
C85 C 0.2878(2) 0.2145(3) 0.36460(14) 0.0506(10) Uani 1 1 d . . . . .
H85A H 0.332833 0.189372 0.372185 0.061 Uiso 1 1 calc R . . . .
H85B H 0.294826 0.260150 0.352078 0.061 Uiso 1 1 calc R . . . .
C8 C 0.4992(2) 0.0893(3) 0.64026(16) 0.0577(12) Uani 1 1 d . . . . .
H8 H 0.547589 0.081858 0.644290 0.069 Uiso 1 1 calc R . . . .
C13 C 0.5084(2) 0.2710(3) 0.60674(15) 0.0517(11) Uani 1 1 d . . . . .
H13A H 0.549090 0.301720 0.608680 0.062 Uiso 1 1 calc R . . . .
H13B H 0.501450 0.242217 0.580837 0.062 Uiso 1 1 calc R . . . .
C79 C 0.0931(3) 0.2570(3) 0.24193(15) 0.0616(13) Uani 1 1 d . . . . .
H79 H 0.080104 0.259026 0.211928 0.074 Uiso 1 1 calc R . . . .
C64 C 0.4126(3) 0.7747(3) 0.58281(19) 0.0657(14) Uani 1 1 d . . . . .
H64 H 0.445910 0.805318 0.599950 0.079 Uiso 1 1 calc R . . . .
F4 F 0.4238(4) 0.0852(4) 0.3766(2) 0.210(4) Uani 1 1 d . . . . .
C48 C -0.0050(2) 0.1808(3) 0.38192(17) 0.0628(14) Uani 1 1 d . . . . .
H48A H -0.052265 0.161088 0.377399 0.075 Uiso 1 1 calc R . . . .
H48B H -0.001728 0.200999 0.354701 0.075 Uiso 1 1 calc R . . . .
F11 F 0.2939(3) 0.5479(3) 0.34498(19) 0.153(2) Uani 1 1 d . . . . .
C97 C 0.2843(3) 0.2362(3) 0.70084(15) 0.0579(12) Uani 1 1 d . . . . .
H97A H 0.261915 0.225082 0.723628 0.069 Uiso 1 1 calc R . . . .
H97B H 0.299948 0.191526 0.691064 0.069 Uiso 1 1 calc R . . . .
C45 C 0.0480(3) 0.1206(3) 0.39387(15) 0.0568(12) Uani 1 1 d . . . . .
C7 C 0.4543(3) 0.0317(3) 0.63424(17) 0.0596(12) Uani 1 1 d . . . . .
H7 H 0.471664 -0.014612 0.634646 0.072 Uiso 1 1 calc R . . . .
C69 C 0.3031(3) 0.7334(3) 0.65579(17) 0.0667(14) Uani 1 1 d D . . . .
H69A H 0.304957 0.681740 0.657906 0.080 Uiso 1 1 calc R . . . .
H69B H 0.258376 0.746845 0.635855 0.080 Uiso 1 1 calc R . . . .
C76 C -0.0422(3) 0.3722(3) 0.26529(17) 0.0694(14) Uani 1 1 d D . . . .
H76A H -0.014887 0.407162 0.285157 0.083 Uiso 1 1 calc R . . . .
H76B H -0.061339 0.337604 0.281715 0.083 Uiso 1 1 calc R . . . .
F19 F 0.1662(3) 0.6588(5) 0.68823(18) 0.191(4) Uani 1 1 d . . . . .
C99 C 0.3682(3) 0.3018(4) 0.76219(16) 0.0705(15) Uani 1 1 d . . . . .
H99 H 0.343274 0.283754 0.780856 0.085 Uiso 1 1 calc R . . . .
N35B N 0.0798(3) 0.5071(3) 0.35048(18) 0.0879(15) Uani 1 1 d . . . . .
C22B C 0.3180(3) 0.0373(4) 0.51526(19) 0.0725(15) Uani 1 1 d . . . . .
C42 C 0.1465(3) 0.0111(3) 0.41440(18) 0.0687(14) Uani 1 1 d . . . . .
C44 C 0.0270(3) 0.0496(3) 0.39569(17) 0.0708(16) Uani 1 1 d . . . . .
H44 H -0.021094 0.039075 0.389985 0.085 Uiso 1 1 calc R . . . .
C100 C 0.4248(3) 0.3476(4) 0.77784(17) 0.0725(16) Uani 1 1 d . . . . .
H100 H 0.438208 0.360290 0.806866 0.087 Uiso 1 1 calc R . . . .
C4 C 0.2658(3) -0.0043(3) 0.6177(2) 0.0694(14) Uani 1 1 d D . . . .
H4A H 0.245028 0.026598 0.593377 0.083 Uiso 1 1 calc R . . . .
H4B H 0.258813 0.017520 0.643682 0.083 Uiso 1 1 calc R . . . .
N32B N 0.2696(4) 0.3595(4) 0.3020(2) 0.105(2) Uani 1 1 d . . . . .
C43 C 0.0751(3) -0.0050(3) 0.40562(18) 0.0721(15) Uani 1 1 d . . . . .
H43 H 0.060035 -0.051989 0.406442 0.087 Uiso 1 1 calc R . . . .
C33 C 0.1645(3) 0.6748(4) 0.31823(17) 0.0764(16) Uani 1 1 d D . . . .
H33A H 0.164429 0.623877 0.323977 0.092 Uiso 1 1 calc R . . . .
H33B H 0.210896 0.693644 0.332741 0.092 Uiso 1 1 calc R . . . .
B2 B 0.4205(3) 0.3689(3) 0.47021(19) 0.0580(13) Uani 1 1 d . . . . .
C34B C 0.0255(3) 0.5333(4) 0.34311(19) 0.0729(15) Uani 1 1 d . . . . .
N29B N 0.4145(4) 0.5502(4) 0.6483(2) 0.119(2) Uani 1 1 d . . . . .
C31B C 0.2291(4) 0.4030(4) 0.2900(2) 0.0751(15) Uani 1 1 d . . . . .
F2 F 0.4530(3) 0.1217(3) 0.4438(3) 0.175(3) Uani 1 1 d . . . . .
C25B C 0.0455(4) 0.0935(4) 0.5111(2) 0.0771(16) Uani 1 1 d . . . . .
C70 C 0.3086(4) 0.7660(4) 0.70008(18) 0.0830(18) Uani 1 1 d D . . . .
H70A H 0.314994 0.817154 0.697915 0.100 Uiso 1 1 calc R . . . .
H70B H 0.263552 0.758779 0.706755 0.100 Uiso 1 1 calc R . . . .
F22A F 0.1282(11) 0.1355(8) 0.6796(4) 0.140(6) Uani 0.455(18) 1 d D U P A 1
C74 C -0.0770(4) 0.4676(4) 0.2089(2) 0.091(2) Uani 1 1 d D . . . .
H74 H -0.042104 0.456854 0.194990 0.110 Uiso 1 1 calc R . . . .
C21B C 0.3702(4) -0.0152(5) 0.5125(3) 0.103(2) Uani 1 1 d . . . . .
H21A H 0.361310 -0.031689 0.483216 0.154 Uiso 1 1 calc GR . . . .
H21B H 0.367588 -0.054767 0.531000 0.154 Uiso 1 1 calc GR . . . .
H21C H 0.416625 0.005769 0.521312 0.154 Uiso 1 1 calc GR . . . .
B4 B 0.0870(3) 0.3823(4) 0.5427(2) 0.0649(15) Uani 1 1 d . . . . .
N38B N 0.2340(4) 0.4250(4) 0.7244(3) 0.108(2) Uani 1 1 d . . . . .
C28B C 0.4639(5) 0.5751(5) 0.6447(2) 0.096(2) Uani 1 1 d . . . . .
N26B N 0.0004(5) 0.1315(4) 0.5008(3) 0.128(3) Uani 1 1 d . . . . .
C30B C 0.1784(4) 0.4589(4) 0.2732(2) 0.094(2) Uani 1 1 d . . . . .
H30A H 0.150029 0.445688 0.245064 0.141 Uiso 1 1 calc GR . . . .
H30B H 0.203064 0.502607 0.271307 0.141 Uiso 1 1 calc GR . . . .
H30C H 0.148268 0.465587 0.292177 0.141 Uiso 1 1 calc GR . . . .
C75 C -0.1020(3) 0.4087(4) 0.2322(2) 0.089(2) Uani 1 1 d D . . . .
H75A H -0.126495 0.373467 0.211359 0.107 Uiso 1 1 calc R . . . .
H75B H -0.135783 0.427719 0.246628 0.107 Uiso 1 1 calc R . . . .
C2 C 0.2406(5) -0.1133(4) 0.5706(3) 0.103(2) Uani 1 1 d D . . . .
H2 H 0.287004 -0.120201 0.569068 0.123 Uiso 1 1 calc R . . . .
C37B C 0.2710(4) 0.4710(4) 0.7253(2) 0.0838(18) Uani 1 1 d . . . . .
C3 C 0.2315(3) -0.0779(3) 0.6108(3) 0.091(2) Uani 1 1 d D . . . .
H3A H 0.252508 -0.107800 0.635599 0.109 Uiso 1 1 calc R . . . .
H3B H 0.181303 -0.073342 0.608808 0.109 Uiso 1 1 calc R . . . .
C72 C 0.4139(5) 0.6945(5) 0.7358(3) 0.119(3) Uani 1 1 d D . . . .
H72A H 0.416045 0.675017 0.709536 0.143 Uiso 1 1 calc R . . . .
H72B H 0.447102 0.681376 0.761112 0.143 Uiso 1 1 calc R . . . .
C24B C 0.1019(4) 0.0436(4) 0.5234(2) 0.095(2) Uani 1 1 d . . . . .
H24C H 0.091245 0.002235 0.505208 0.143 Uiso 1 1 calc GR . . . .
H24D H 0.107644 0.029752 0.552933 0.143 Uiso 1 1 calc GR . . . .
H24E H 0.144958 0.065151 0.520516 0.143 Uiso 1 1 calc GR . . . .
C71 C 0.3652(4) 0.7395(4) 0.7370(2) 0.0857(19) Uani 1 1 d D . . . .
H71 H 0.365439 0.757348 0.764086 0.103 Uiso 1 1 calc R . . . .
C33B C -0.0426(4) 0.5665(5) 0.3336(3) 0.099(2) Uani 1 1 d . . . . .
H33C H -0.049381 0.594805 0.307897 0.149 Uiso 1 1 calc GR . . . .
H33D H -0.045434 0.596660 0.357272 0.149 Uiso 1 1 calc GR . . . .
H33E H -0.078713 0.530469 0.329255 0.149 Uiso 1 1 calc GR . . . .
C34 C 0.1491(5) 0.6876(4) 0.2703(2) 0.102(3) Uani 1 1 d D . . . .
H34A H 0.139758 0.738088 0.264541 0.123 Uiso 1 1 calc R . . . .
H34B H 0.190596 0.675086 0.260724 0.123 Uiso 1 1 calc R . . . .
C105 C 0.5614(4) 0.4355(4) 0.7382(2) 0.092(2) Uani 1 1 d D U . . .
H10C H 0.534557 0.450455 0.709578 0.111 Uiso 0.617(15) 1 calc R . P B 2
H10D H 0.590141 0.394342 0.735619 0.111 Uiso 0.617(15) 1 calc R . P B 2
H10A H 0.537487 0.468843 0.715909 0.111 Uiso 0.383(15) 1 calc R . P B 1
H10B H 0.568904 0.391619 0.723940 0.111 Uiso 0.383(15) 1 calc R . P B 1
B1 B 0.4177(4) 0.0690(4) 0.4153(3) 0.0781(19) Uani 1 1 d . . . . .
C39 C 0.2584(5) -0.1423(4) 0.4078(4) 0.150(5) Uani 1 1 d D . . . .
H39A H 0.294645 -0.135346 0.434740 0.180 Uiso 1 1 calc R . . . .
H39B H 0.252102 -0.193389 0.403179 0.180 Uiso 1 1 calc R . . . .
C108 C 0.5738(16) 0.5858(18) 0.7596(16) 0.079(8) Uani 0.383(15) 1 d D U P B 1
H10E H 0.529893 0.564592 0.747874 0.095 Uiso 0.383(15) 1 calc R . P B 1
H10F H 0.576858 0.634661 0.764841 0.095 Uiso 0.383(15) 1 calc R . P B 1
F20 F 0.1843(4) 0.5696(5) 0.6514(3) 0.220(4) Uani 1 1 d . . . . .
C35 C 0.0878(5) 0.6459(5) 0.2453(2) 0.110(3) Uani 1 1 d D . . . .
H35 H 0.044237 0.651332 0.251499 0.132 Uiso 1 1 calc R . . . .
B6A B 0.1183(3) 0.1043(4) 0.6419(2) 0.0785(16) Uani 0.455(18) 1 d D U P A 1
B3 B 0.3379(4) 0.6013(5) 0.3427(2) 0.079(2) Uani 1 1 d . . . . .
C40 C 0.1870(5) -0.1093(4) 0.4124(4) 0.141(4) Uani 1 1 d D . . . .
H40A H 0.150584 -0.113029 0.385265 0.169 Uiso 1 1 calc R . . . .
H40B H 0.170868 -0.134199 0.434491 0.169 Uiso 1 1 calc R . . . .
B5 B 0.1429(5) 0.6309(6) 0.6501(3) 0.089(2) Uani 1 1 d . . . . .
F21A F 0.0528(5) 0.1219(7) 0.6155(6) 0.129(5) Uani 0.455(18) 1 d D U P A 1
C1 C 0.1909(6) -0.1352(5) 0.5380(4) 0.166(5) Uani 1 1 d D . . . .
H1A H 0.143608 -0.129634 0.537894 0.199 Uiso 1 1 calc R . . . .
H1B H 0.202452 -0.156572 0.514584 0.199 Uiso 1 1 calc R . . . .
C73 C -0.1004(5) 0.5339(4) 0.2064(2) 0.119(3) Uani 1 1 d D . . . .
H73A H -0.135239 0.546649 0.219919 0.143 Uiso 1 1 calc R . . . .
H73B H -0.082102 0.567920 0.191221 0.143 Uiso 1 1 calc R . . . .
O049 O 0.4980(9) 0.1362(5) 0.5326(4) 0.213(5) Uani 1 1 d . . . . .
H04A H 0.523185 0.119753 0.516867 0.320 Uiso 1 1 d G . . . .
H04B H 0.491903 0.103891 0.549844 0.320 Uiso 1 1 d G . . . .
C36B C 0.3197(5) 0.5296(5) 0.7285(3) 0.128(3) Uani 1 1 d . . . . .
H36C H 0.332410 0.534581 0.701801 0.191 Uiso 1 1 calc GR . . . .
H36D H 0.361546 0.520485 0.751465 0.191 Uiso 1 1 calc GR . . . .
H36E H 0.297616 0.572818 0.734514 0.191 Uiso 1 1 calc GR . . . .
C38 C 0.2848(5) -0.1099(7) 0.3706(5) 0.165(6) Uani 1 1 d D . . . .
H38 H 0.296654 -0.061641 0.372608 0.198 Uiso 1 1 calc R . . . .
C106 C 0.6066(8) 0.4961(8) 0.7623(6) 0.110(4) Uani 0.617(15) 1 d D U P B 2
H10G H 0.625318 0.482057 0.792253 0.132 Uiso 0.617(15) 1 calc R . P B 2
H10H H 0.646612 0.503233 0.750230 0.132 Uiso 0.617(15) 1 calc R . P B 2
C37 C 0.2921(5) -0.1447(8) 0.3358(5) 0.214(8) Uani 1 1 d D . . . .
H37A H 0.280937 -0.192981 0.332367 0.257 Uiso 1 1 calc R . . . .
H37B H 0.308447 -0.120626 0.314961 0.257 Uiso 1 1 calc R . . . .
C27B C 0.5267(6) 0.6049(7) 0.6397(4) 0.180(6) Uani 1 1 d . . . . .
H27A H 0.539315 0.645520 0.658390 0.270 Uiso 1 1 calc GR . . . .
H27B H 0.519940 0.619707 0.610250 0.270 Uiso 1 1 calc GR . . . .
H27C H 0.563889 0.569985 0.646953 0.270 Uiso 1 1 calc GR . . . .
C36 C 0.0929(7) 0.6011(5) 0.2144(3) 0.165(5) Uani 1 1 d D . . . .
H36A H 0.136093 0.595070 0.207781 0.197 Uiso 1 1 calc R . . . .
H36B H 0.053279 0.575568 0.199209 0.197 Uiso 1 1 calc R . . . .
C5 C 0.5882(11) 0.6240(10) 0.7448(6) 0.148(7) Uani 0.617(15) 1 d D U P B 2
H5A H 0.627471 0.622951 0.733672 0.177 Uiso 0.617(15) 1 calc R . P B 2
H5B H 0.563164 0.666359 0.744530 0.177 Uiso 0.617(15) 1 calc R . P B 2
C107 C 0.5682(12) 0.5660(11) 0.7610(13) 0.104(6) Uani 0.617(15) 1 d D U P B 2
H107 H 0.528782 0.568060 0.772014 0.125 Uiso 0.617(15) 1 calc R . P B 2
C10 C 0.6348(9) 0.4672(9) 0.7618(8) 0.093(6) Uani 0.383(15) 1 d D U P B 1
H10I H 0.652008 0.443942 0.789580 0.111 Uiso 0.383(15) 1 calc R . P B 1
H10J H 0.668279 0.457505 0.744958 0.111 Uiso 0.383(15) 1 calc R . P B 1
C14 C 0.6308(9) 0.5471(8) 0.7685(5) 0.076(5) Uani 0.383(15) 1 d D U P B 1
H14 H 0.673455 0.570695 0.780076 0.091 Uiso 0.383(15) 1 calc R . P B 1
F22 F 0.1719(7) 0.1153(6) 0.6795(4) 0.124(5) Uani 0.545(18) 1 d D U P A 2
F21 F 0.0644(7) 0.1452(9) 0.6423(6) 0.241(8) Uani 0.545(18) 1 d D U P A 2
F24 F 0.1484(11) 0.1298(9) 0.6102(5) 0.198(7) Uani 0.545(18) 1 d D U P A 2
F23 F 0.1041(9) 0.0365(6) 0.6346(6) 0.186(7) Uani 0.545(18) 1 d D U P A 2
B6 B 0.1183(3) 0.1043(4) 0.6419(2) 0.0785(16) Uani 0.545(18) 1 d D U P A 2

loop_
_atom_site_aniso_label
_atom_site_aniso_U_11
_atom_site_aniso_U_22
_atom_site_aniso_U_33
_atom_site_aniso_U_23
_atom_site_aniso_U_13
_atom_site_aniso_U_12
Zn3 0.0296(3) 0.0576(4) 0.0475(3) -0.0007(3) 0.0169(2) -0.0010(2)
Zn1 0.0352(3) 0.0607(4) 0.0396(3) -0.0006(2) 0.0159(2) 0.0018(2)
Zn2 0.0362(3) 0.0601(4) 0.0391(3) -0.0022(2) 0.0149(2) -0.0058(2)
F5 0.0582(16) 0.087(2) 0.0638(17) -0.0003(15) 0.0198(14) 0.0169(15)
F16 0.0580(16) 0.085(2) 0.0751(19) -0.0036(16) 0.0229(15) -0.0180(15)
F7 0.0487(15) 0.076(2) 0.090(2) 0.0143(17) 0.0222(15) 0.0105(14)
F15 0.0500(16) 0.080(2) 0.102(2) -0.0131(18) 0.0262(16) -0.0151(14)
F8 0.076(2) 0.113(3) 0.0645(19) -0.0122(18) 0.0323(16) -0.0202(19)
F6 0.067(2) 0.070(2) 0.133(3) 0.012(2) -0.006(2) -0.0159(17)
F14 0.084(2) 0.117(3) 0.068(2) 0.0020(19) 0.0338(18) 0.017(2)
N55 0.0353(16) 0.057(2) 0.0399(17) -0.0005(16) 0.0124(14) -0.0007(15)
O68 0.072(2) 0.082(3) 0.055(2) -0.0121(18) 0.0173(18) -0.0217(19)
O77 0.063(2) 0.092(3) 0.0504(19) 0.0090(18) 0.0120(16) 0.0077(19)
N86 0.0395(17) 0.054(2) 0.0433(18) -0.0001(16) 0.0167(15) -0.0007(15)
N54 0.0368(17) 0.056(2) 0.0418(17) 0.0024(16) 0.0151(14) 0.0032(15)
N19 0.0372(17) 0.055(2) 0.0435(18) 0.0005(16) 0.0161(14) -0.0021(15)
N95 0.0366(17) 0.059(2) 0.0429(18) 0.0012(16) 0.0180(15) 0.0018(15)
N91 0.0339(16) 0.057(2) 0.0376(17) -0.0011(15) 0.0111(14) -0.0030(14)
N18 0.0339(16) 0.058(2) 0.0447(18) -0.0027(16) 0.0144(14) -0.0021(15)
N14 0.0370(17) 0.058(2) 0.0399(17) 0.0026(16) 0.0142(14) 0.0007(15)
N23 0.0349(16) 0.055(2) 0.0463(19) -0.0034(17) 0.0163(14) -0.0045(15)
F1 0.071(2) 0.088(3) 0.131(3) 0.016(2) 0.047(2) 0.0115(18)
N59 0.0370(17) 0.056(2) 0.0450(18) 0.0009(17) 0.0188(15) 0.0002(15)
N90 0.0323(16) 0.065(2) 0.0367(17) -0.0001(16) 0.0108(14) -0.0010(15)
N67 0.0339(16) 0.052(2) 0.055(2) -0.0007(17) 0.0141(15) -0.0036(14)
N103 0.051(2) 0.067(3) 0.0354(17) -0.0023(17) 0.0170(15) 0.0091(18)
N31 0.0359(17) 0.052(2) 0.052(2) 0.0037(16) 0.0151(15) 0.0027(15)
F13 0.0596(19) 0.080(2) 0.146(4) 0.003(2) -0.004(2) 0.0080(17)
O32 0.079(3) 0.090(3) 0.055(2) 0.0139(19) 0.0176(18) 0.027(2)
N10 0.0362(17) 0.065(2) 0.0458(19) 0.0026(17) 0.0150(15) 0.0020(16)
N50 0.0334(17) 0.069(3) 0.0411(18) -0.0081(17) 0.0126(14) -0.0064(16)
F12 0.086(3) 0.121(3) 0.103(3) -0.030(3) 0.011(2) 0.008(2)
O5 0.0498(18) 0.063(2) 0.092(3) 0.0074(19) 0.0193(18) 0.0014(16)
O104 0.085(3) 0.092(3) 0.055(2) -0.022(2) 0.0142(19) -0.012(2)
N82 0.0455(19) 0.065(2) 0.0359(17) -0.0008(16) 0.0122(15) -0.0071(17)
F3 0.112(3) 0.097(3) 0.111(3) 0.023(2) 0.057(2) 0.042(2)
N46 0.0435(19) 0.071(3) 0.0424(18) -0.0074(18) 0.0150(16) -0.0158(18)
C16 0.0370(19) 0.054(3) 0.041(2) 0.0010(18) 0.0141(16) -0.0031(17)
F17 0.087(3) 0.175(5) 0.111(3) 0.027(3) 0.009(2) -0.045(3)
O41 0.096(3) 0.057(2) 0.106(3) 0.009(2) 0.003(3) -0.014(2)
C93 0.0335(19) 0.062(3) 0.037(2) 0.0012(19) 0.0085(16) -0.0010(17)
C92 0.0343(19) 0.059(3) 0.048(2) 0.001(2) 0.0144(18) -0.0015(18)
C52 0.036(2) 0.059(3) 0.043(2) -0.0012(19) 0.0164(17) 0.0041(18)
C21 0.0356(19) 0.053(2) 0.046(2) -0.0047(19) 0.0164(17) -0.0053(17)
C15 0.0319(19) 0.066(3) 0.044(2) -0.004(2) 0.0147(17) -0.0033(18)
C87 0.038(2) 0.057(3) 0.050(2) -0.006(2) 0.0183(19) -0.0044(18)
C89 0.035(2) 0.059(3) 0.045(2) -0.0003(19) 0.0151(17) -0.0016(17)
C94 0.036(2) 0.065(3) 0.048(2) 0.006(2) 0.0185(18) 0.0028(18)
C11 0.043(2) 0.068(3) 0.053(3) 0.005(2) 0.017(2) 0.006(2)
C22 0.040(2) 0.059(3) 0.051(2) -0.004(2) 0.0242(19) -0.0062(19)
C57 0.0339(19) 0.057(3) 0.0376(19) 0.0022(18) 0.0129(16) 0.0039(17)
C9 0.037(2) 0.065(3) 0.044(2) 0.003(2) 0.0136(17) 0.0090(19)
C53 0.0311(19) 0.069(3) 0.042(2) 0.000(2) 0.0131(16) 0.0029(18)
F18 0.100(3) 0.202(5) 0.088(3) -0.014(3) 0.035(2) -0.055(3)
C30 0.048(2) 0.053(3) 0.054(2) -0.001(2) 0.019(2) 0.0059(19)
C51 0.034(2) 0.076(3) 0.044(2) -0.006(2) 0.0178(17) -0.0020(19)
C66 0.043(2) 0.057(3) 0.055(3) -0.002(2) 0.017(2) -0.0045(19)
F24A 0.063(5) 0.062(5) 0.103(6) -0.006(4) 0.047(4) 0.000(3)
C27 0.040(2) 0.061(3) 0.068(3) 0.005(2) 0.017(2) 0.004(2)
F23A 0.045(4) 0.082(5) 0.126(8) 0.016(5) 0.028(5) -0.008(4)
F9 0.077(3) 0.184(5) 0.105(3) -0.034(3) 0.012(2) 0.009(3)
C81 0.051(2) 0.063(3) 0.040(2) -0.008(2) 0.0192(19) -0.009(2)
C58 0.037(2) 0.061(3) 0.046(2) 0.005(2) 0.0196(17) 0.0065(18)
C56 0.036(2) 0.066(3) 0.042(2) 0.001(2) 0.0162(17) 0.0041(18)
C65 0.045(2) 0.060(3) 0.062(3) -0.002(2) 0.013(2) -0.006(2)
C88 0.0353(19) 0.056(3) 0.042(2) -0.0037(18) 0.0141(17) -0.0045(17)
C102 0.050(2) 0.071(3) 0.046(2) -0.006(2) 0.015(2) 0.005(2)
C17 0.037(2) 0.062(3) 0.047(2) 0.000(2) 0.0186(18) -0.0040(18)
C62 0.036(2) 0.054(3) 0.063(3) 0.001(2) 0.0195(19) -0.0050(18)
C60 0.033(2) 0.065(3) 0.062(3) 0.001(2) 0.0247(19) -0.0038(18)
C28 0.041(2) 0.066(3) 0.060(3) 0.007(2) 0.008(2) 0.006(2)
C98 0.050(2) 0.080(4) 0.042(2) 0.003(2) 0.018(2) 0.013(2)
C101 0.060(3) 0.087(4) 0.047(3) -0.006(3) 0.014(2) 0.011(3)
C24 0.0318(19) 0.067(3) 0.058(3) 0.002(2) 0.0213(19) 0.0037(18)
C49 0.039(2) 0.075(3) 0.065(3) -0.007(2) 0.025(2) -0.013(2)
C12 0.037(2) 0.065(3) 0.053(2) -0.003(2) 0.0102(19) 0.0060(19)
C78 0.050(3) 0.071(3) 0.046(2) 0.004(2) 0.009(2) -0.008(2)
C26 0.0310(19) 0.057(3) 0.058(3) -0.004(2) 0.0164(18) -0.0011(17)
C20 0.039(2) 0.064(3) 0.044(2) -0.003(2) 0.0189(18) -0.0056(19)
C47 0.054(3) 0.060(3) 0.054(3) -0.002(2) 0.014(2) -0.012(2)
C83 0.051(2) 0.065(3) 0.049(2) 0.001(2) 0.018(2) -0.006(2)
C84 0.059(3) 0.066(3) 0.046(2) -0.005(2) 0.025(2) 0.001(2)
C6 0.050(3) 0.069(3) 0.059(3) 0.005(2) 0.020(2) 0.005(2)
C29 0.053(3) 0.073(3) 0.053(3) 0.003(2) 0.012(2) 0.005(2)
F10 0.124(4) 0.237(7) 0.109(3) 0.082(4) 0.064(3) 0.059(4)
C96 0.047(2) 0.077(3) 0.046(2) 0.001(2) 0.026(2) 0.000(2)
C63 0.044(2) 0.064(3) 0.079(3) -0.003(3) 0.024(2) -0.012(2)
C61 0.036(2) 0.060(3) 0.065(3) 0.003(2) 0.020(2) -0.0061(19)
N23B 0.084(3) 0.076(3) 0.079(3) 0.009(3) 0.021(3) -0.003(3)
C25 0.038(2) 0.058(3) 0.059(3) -0.001(2) 0.0191(19) 0.0088(18)
C80 0.064(3) 0.069(3) 0.045(2) -0.010(2) 0.019(2) -0.008(2)
C85 0.044(2) 0.069(3) 0.045(2) 0.002(2) 0.0220(19) 0.004(2)
C8 0.044(2) 0.069(3) 0.063(3) 0.002(2) 0.019(2) 0.010(2)
C13 0.0321(19) 0.072(3) 0.056(3) -0.005(2) 0.0220(19) 0.0014(19)
C79 0.060(3) 0.090(4) 0.034(2) -0.003(2) 0.012(2) -0.005(3)
C64 0.053(3) 0.069(3) 0.074(3) -0.014(3) 0.017(3) -0.016(2)
F4 0.235(7) 0.294(8) 0.156(5) 0.144(5) 0.147(5) 0.190(7)
C48 0.042(2) 0.088(4) 0.061(3) -0.017(3) 0.018(2) -0.023(2)
F11 0.144(4) 0.155(5) 0.138(4) 0.017(4) -0.002(3) -0.071(4)
C97 0.056(3) 0.081(4) 0.045(2) 0.011(2) 0.027(2) 0.004(2)
C45 0.055(3) 0.070(3) 0.051(2) -0.012(2) 0.024(2) -0.022(2)
C7 0.051(3) 0.063(3) 0.069(3) 0.006(2) 0.022(2) 0.011(2)
C69 0.066(3) 0.078(4) 0.058(3) -0.006(3) 0.020(3) -0.006(3)
C76 0.057(3) 0.091(4) 0.058(3) 0.008(3) 0.010(2) 0.005(3)
F19 0.152(5) 0.329(10) 0.121(4) -0.105(5) 0.086(4) -0.116(6)
C99 0.072(3) 0.102(5) 0.044(3) 0.003(3) 0.028(2) 0.012(3)
N35B 0.084(4) 0.097(4) 0.083(4) 0.016(3) 0.022(3) 0.003(3)
C22B 0.073(4) 0.082(4) 0.060(3) 0.008(3) 0.015(3) -0.005(3)
C42 0.078(4) 0.067(4) 0.061(3) 0.003(3) 0.017(3) -0.022(3)
C44 0.070(3) 0.090(4) 0.059(3) -0.018(3) 0.030(3) -0.038(3)
C100 0.072(3) 0.102(5) 0.044(3) -0.010(3) 0.017(2) 0.009(3)
C4 0.050(3) 0.073(4) 0.083(4) 0.013(3) 0.015(3) 0.004(2)
N32B 0.115(5) 0.085(4) 0.112(5) 0.026(4) 0.026(4) 0.004(4)
C43 0.089(4) 0.064(4) 0.067(3) -0.003(3) 0.028(3) -0.027(3)
C33 0.091(4) 0.089(4) 0.055(3) 0.010(3) 0.029(3) 0.015(3)
B2 0.050(3) 0.066(4) 0.057(3) -0.002(3) 0.013(2) -0.003(3)
C34B 0.076(4) 0.086(4) 0.059(3) -0.001(3) 0.022(3) -0.007(3)
N29B 0.131(6) 0.125(6) 0.098(5) -0.039(4) 0.025(5) -0.024(5)
C31B 0.081(4) 0.081(4) 0.065(3) 0.005(3) 0.022(3) -0.007(3)
F2 0.120(4) 0.119(4) 0.261(8) -0.018(5) 0.005(5) -0.034(3)
C25B 0.085(4) 0.081(4) 0.073(4) 0.005(3) 0.034(3) 0.002(3)
C70 0.095(5) 0.090(5) 0.064(3) -0.008(3) 0.022(3) -0.002(4)
F22A 0.193(15) 0.159(11) 0.093(7) -0.031(8) 0.078(8) -0.031(12)
C74 0.091(4) 0.123(6) 0.066(4) 0.030(4) 0.030(3) 0.035(4)
C21B 0.103(5) 0.115(6) 0.097(5) 0.014(5) 0.041(4) 0.018(5)
B4 0.049(3) 0.081(4) 0.061(3) 0.005(3) 0.009(3) 0.002(3)
N38B 0.098(5) 0.090(5) 0.140(6) 0.013(4) 0.037(4) 0.001(4)
C28B 0.112(6) 0.121(7) 0.065(4) -0.005(4) 0.040(4) 0.006(5)
N26B 0.157(7) 0.123(6) 0.111(5) 0.025(4) 0.049(5) 0.062(5)
C30B 0.095(5) 0.095(5) 0.089(5) -0.010(4) 0.022(4) 0.004(4)
C75 0.066(4) 0.119(6) 0.077(4) 0.019(4) 0.013(3) 0.014(4)
C2 0.104(6) 0.070(4) 0.127(7) -0.003(4) 0.018(5) -0.003(4)
C37B 0.078(4) 0.086(5) 0.092(5) 0.005(4) 0.031(4) 0.004(4)
C3 0.058(3) 0.077(4) 0.134(6) 0.031(4) 0.019(4) -0.007(3)
C72 0.125(7) 0.136(7) 0.081(5) -0.036(5) 0.001(5) 0.031(6)
C24B 0.081(4) 0.111(6) 0.091(5) -0.007(4) 0.017(4) 0.015(4)
C71 0.096(5) 0.097(5) 0.059(3) -0.012(3) 0.011(3) 0.004(4)
C33B 0.085(4) 0.124(6) 0.099(5) -0.002(5) 0.043(4) 0.017(4)
C34 0.145(7) 0.108(6) 0.064(4) 0.023(4) 0.043(4) 0.035(5)
C105 0.092(5) 0.118(6) 0.068(4) -0.027(4) 0.024(3) -0.035(4)
B1 0.074(4) 0.080(5) 0.091(5) 0.014(4) 0.041(4) 0.011(4)
C39 0.113(7) 0.059(5) 0.229(13) -0.001(6) -0.043(8) 0.009(5)
C108 0.080(12) 0.097(17) 0.067(14) -0.015(16) 0.030(12) -0.013(12)
F20 0.215(8) 0.249(9) 0.167(6) 0.007(6) -0.002(5) 0.113(7)
C35 0.130(7) 0.135(7) 0.058(4) 0.011(4) 0.010(4) 0.038(6)
B6A 0.073(4) 0.086(4) 0.080(4) -0.004(3) 0.025(3) -0.005(3)
B3 0.065(4) 0.107(6) 0.062(4) -0.004(4) 0.010(3) -0.016(4)
C40 0.135(8) 0.056(4) 0.188(10) 0.007(5) -0.035(7) -0.032(5)
B5 0.082(5) 0.122(7) 0.063(4) 0.005(4) 0.018(4) -0.003(5)
F21A 0.088(6) 0.132(10) 0.161(11) 0.012(8) 0.025(6) 0.037(6)
C1 0.177(11) 0.085(6) 0.189(11) -0.011(7) -0.032(9) 0.000(7)
C73 0.162(8) 0.118(7) 0.087(5) 0.040(5) 0.052(5) 0.065(6)
O049 0.376(16) 0.132(7) 0.161(8) 0.017(6) 0.121(9) 0.035(8)
C36B 0.107(6) 0.118(7) 0.157(9) -0.003(6) 0.035(6) -0.028(5)
C38 0.080(6) 0.116(8) 0.293(19) -0.032(10) 0.041(8) -0.001(5)
C106 0.102(9) 0.132(10) 0.096(8) -0.056(9) 0.027(8) -0.040(8)
C37 0.086(7) 0.205(14) 0.34(2) -0.128(15) 0.038(10) 0.014(8)
C27B 0.172(11) 0.241(14) 0.166(10) 0.079(10) 0.112(9) 0.007(10)
C36 0.286(15) 0.118(8) 0.065(5) 0.012(5) 0.003(7) 0.058(9)
C5 0.182(17) 0.142(11) 0.111(13) -0.024(10) 0.025(11) -0.083(12)
C107 0.109(11) 0.126(11) 0.077(12) -0.036(10) 0.024(8) -0.043(8)
C10 0.099(13) 0.082(10) 0.094(11) -0.035(10) 0.019(11) -0.026(9)
C14 0.072(8) 0.088(9) 0.070(9) -0.025(7) 0.025(7) -0.023(7)
F22 0.127(8) 0.099(7) 0.112(6) 0.000(5) -0.028(6) -0.032(6)
F21 0.162(10) 0.346(18) 0.181(13) -0.102(13) -0.013(9) 0.152(12)
F24 0.301(18) 0.192(14) 0.120(9) -0.008(9) 0.090(11) -0.073(13)
F23 0.116(10) 0.127(7) 0.282(17) -0.052(9) -0.007(10) -0.067(7)
B6 0.073(4) 0.086(4) 0.080(4) -0.004(3) 0.025(3) -0.005(3)

loop_
_atom_type_symbol
_atom_type_description
_atom_type_scat_dispersion_real
_atom_type_scat_dispersion_imag
_atom_type_scat_source
C C 0.0181 0.0091 'International Tables Vol C Tables 4.2.6.8 and 6.1.1.4'
H H 0.0000 0.0000 'International Tables Vol C Tables 4.2.6.8 and 6.1.1.4'
B B 0.0090 0.0039 'International Tables Vol C Tables 4.2.6.8 and 6.1.1.4'
F F 0.0727 0.0534 'International Tables Vol C Tables 4.2.6.8 and 6.1.1.4'
N N 0.0311 0.0180 'International Tables Vol C Tables 4.2.6.8 and 6.1.1.4'
O O 0.0492 0.0322 'International Tables Vol C Tables 4.2.6.8 and 6.1.1.4'
Zn Zn -1.5491 0.6778 'International Tables Vol C Tables 4.2.6.8 and 6.1.1.4'

loop_
_geom_angle_atom_site_label_1
_geom_angle_atom_site_label_2
_geom_angle_atom_site_label_3
_geom_angle
N54 Zn3 N18 84.08(12)
N23 Zn3 N54 86.76(13)
N23 Zn3 N18 72.89(13)
N23 Zn3 N67 103.08(14)
N23 Zn3 N31 93.43(14)
N59 Zn3 N54 73.28(13)
N59 Zn3 N18 85.32(13)
N59 Zn3 N23 151.92(15)
N59 Zn3 N67 93.20(14)
N59 Zn3 N31 105.25(14)
N67 Zn3 N54 164.55(12)
N67 Zn3 N18 87.45(13)
N31 Zn3 N54 88.34(13)
N31 Zn3 N18 164.66(12)
N31 Zn3 N67 102.73(15)
N95 Zn1 N19 85.82(13)
N95 Zn1 N14 153.54(14)
N95 Zn1 N90 74.44(13)
N95 Zn1 N103 91.35(14)
N95 Zn1 N10 105.90(14)
N14 Zn1 N19 73.04(13)
N14 Zn1 N90 87.23(12)
N14 Zn1 N103 104.65(14)
N14 Zn1 N10 92.19(14)
N90 Zn1 N19 83.44(13)
N103 Zn1 N19 91.47(14)
N103 Zn1 N90 165.18(13)
N10 Zn1 N19 163.37(12)
N10 Zn1 N90 88.34(14)
N10 Zn1 N103 99.84(15)
N86 Zn2 N55 89.74(13)
N86 Zn2 N91 74.17(13)
N86 Zn2 N50 157.61(14)
N86 Zn2 N82 91.30(14)
N86 Zn2 N46 102.17(15)
N91 Zn2 N55 82.58(12)
N50 Zn2 N55 73.68(13)
N50 Zn2 N91 88.57(13)
N50 Zn2 N82 104.57(14)
N50 Zn2 N46 91.22(15)
N82 Zn2 N55 94.19(14)
N82 Zn2 N91 165.07(13)
N82 Zn2 N46 98.30(14)
N46 Zn2 N55 162.47(13)
N46 Zn2 N91 88.29(13)
C52 N55 Zn2 108.5(3)
C56 N55 Zn2 132.4(3)
C56 N55 C52 117.4(4)
C65 O68 C69 117.2(4)
C78 O77 C76 118.3(4)
C87 N86 Zn2 119.9(3)
C87 N86 C85 119.3(4)
C85 N86 Zn2 120.8(3)
C57 N54 Zn3 109.4(3)
C53 N54 Zn3 133.4(3)
C53 N54 C57 116.7(4)
C16 N19 Zn1 109.0(3)
C16 N19 C20 116.1(4)
C20 N19 Zn1 132.6(3)
C94 N95 Zn1 119.7(3)
C94 N95 C96 119.8(4)
C96 N95 Zn1 120.5(3)
C92 N91 Zn2 132.3(3)
C92 N91 C88 117.0(4)
C88 N91 Zn2 110.5(3)
C21 N18 Zn3 109.0(3)
C17 N18 Zn3 133.6(3)
C17 N18 C21 116.7(4)
C15 N14 Zn1 120.3(3)
C15 N14 C13 118.9(4)
C13 N14 Zn1 120.7(3)
C22 N23 Zn3 122.4(3)
C22 N23 C24 118.7(3)
C24 N23 Zn3 118.9(3)
C58 N59 Zn3 121.7(3)
C58 N59 C60 118.9(3)
C60 N59 Zn3 119.3(3)
C93 N90 Zn1 110.2(3)
C89 N90 Zn1 132.1(3)
C89 N90 C93 117.4(4)
C66 N67 Zn3 120.6(3)
C62 N67 Zn3 121.1(3)
C62 N67 C66 118.1(4)
C102 N103 Zn1 118.3(3)
C98 N103 Zn1 121.9(3)
C98 N103 C102 119.8(4)
C30 N31 Zn3 120.7(3)
C30 N31 C26 118.7(4)
C26 N31 Zn3 120.4(3)
C29 O32 C33 118.7(4)
C11 N10 Zn1 119.3(3)
C11 N10 C9 118.3(4)
C9 N10 Zn1 122.1(3)
C51 N50 Zn2 119.8(3)
C51 N50 C49 118.6(4)
C49 N50 Zn2 121.4(3)
C6 O5 C4 117.9(4)
C101 O104 C105 116.1(4)
C81 N82 Zn2 121.7(3)
C83 N82 Zn2 118.5(3)
C83 N82 C81 119.8(4)
C47 N46 Zn2 118.9(3)
C47 N46 C45 118.9(4)
C45 N46 Zn2 122.2(4)
N19 C16 C15 115.3(4)
N19 C16 C17 122.8(4)
C17 C16 C15 121.9(4)
C42 O41 C40 118.4(5)
N90 C93 C92 121.1(4)
N90 C93 C94 115.9(4)
C92 C93 C94 123.0(4)
N91 C92 C93 121.4(4)
N91 C92 H92 119.3
C93 C92 H92 119.3
N55 C52 C53 121.6(4)
N55 C52 C51 116.7(4)
C53 C52 C51 121.7(4)
N18 C21 C22 116.0(4)
N18 C21 C20 121.9(4)
C20 C21 C22 122.0(4)
N14 C15 C16 120.7(4)
N14 C15 H15 119.7
C16 C15 H15 119.7
N86 C87 H87 120.5
N86 C87 C88 119.0(4)
C88 C87 H87 120.5
N90 C89 H89 119.3
N90 C89 C88 121.4(4)
C88 C89 H89 119.3
N95 C94 C93 119.2(4)
N95 C94 H94 120.4
C93 C94 H94 120.4
N10 C11 H11 118.5
N10 C11 C6 123.0(4)
C6 C11 H11 118.5
N23 C22 C21 119.3(4)
N23 C22 H22 120.4
C21 C22 H22 120.4
N54 C57 C58 116.0(4)
N54 C57 C56 122.1(4)
C56 C57 C58 121.9(4)
N10 C9 C12 117.4(4)
N10 C9 C8 120.7(4)
C8 C9 C12 121.8(4)
N54 C53 C52 121.4(4)
N54 C53 H53 119.3
C52 C53 H53 119.3
N31 C30 H30 118.5
N31 C30 C29 123.0(4)
C29 C30 H30 118.5
N50 C51 C52 119.6(4)
N50 C51 H51 120.2
C52 C51 H51 120.2
N67 C66 H66 118.5
N67 C66 C65 123.1(4)
C65 C66 H66 118.5
C28 C27 H27 119.9
C28 C27 C26 120.2(4)
C26 C27 H27 119.9
N82 C81 C84 118.8(4)
N82 C81 C80 120.3(5)
C80 C81 C84 120.9(4)
N59 C58 C57 119.2(4)
N59 C58 H58 120.4
C57 C58 H58 120.4
N55 C56 C57 120.6(4)
N55 C56 H56 119.7
C57 C56 H56 119.7
O68 C65 C66 125.3(4)
O68 C65 C64 116.9(4)
C66 C65 C64 117.9(5)
N91 C88 C87 115.8(4)
N91 C88 C89 121.5(4)
C89 C88 C87 122.7(4)
N103 C102 H102 118.8
N103 C102 C101 122.5(5)
C101 C102 H102 118.8
N18 C17 C16 121.0(4)
N18 C17 H17 119.5
C16 C17 H17 119.5
N67 C62 C63 121.2(4)
N67 C62 C61 117.8(4)
C63 C62 C61 120.9(4)
N59 C60 H60A 109.6
N59 C60 H60B 109.6
N59 C60 C61 110.3(3)
H60A C60 H60B 108.1
C61 C60 H60A 109.6
C61 C60 H60B 109.6
C27 C28 H28 120.3
C27 C28 C29 119.4(5)
C29 C28 H28 120.3
N103 C98 C97 118.4(4)
N103 C98 C99 120.0(5)
C99 C98 C97 121.6(5)
O104 C101 C102 124.3(5)
O104 C101 C100 117.6(5)
C102 C101 C100 118.1(5)
N23 C24 H24A 109.6
N23 C24 H24B 109.6
N23 C24 C25 110.2(3)
H24A C24 H24B 108.1
C25 C24 H24A 109.6
C25 C24 H24B 109.6
N50 C49 H49A 109.4
N50 C49 H49B 109.4
N50 C49 C48 111.0(4)
H49A C49 H49B 108.0
C48 C49 H49A 109.4
C48 C49 H49B 109.4
C9 C12 H12A 108.8
C9 C12 H12B 108.8
C9 C12 C13 113.9(4)
H12A C12 H12B 107.7
C13 C12 H12A 108.8
C13 C12 H12B 108.8
O77 C78 C83 124.6(5)
O77 C78 C79 117.3(4)
C79 C78 C83 118.1(5)
N31 C26 C27 121.1(4)
N31 C26 C25 118.5(4)
C27 C26 C25 120.4(4)
N19 C20 C21 121.3(4)
N19 C20 H20 119.3
C21 C20 H20 119.3
N46 C47 H47 118.4
N46 C47 C42 123.2(5)
C42 C47 H47 118.4
N82 C83 C78 121.8(5)
N82 C83 H83 119.1
C78 C83 H83 119.1
C81 C84 H84A 108.7
C81 C84 H84B 108.7
C81 C84 C85 114.2(4)
H84A C84 H84B 107.6
C85 C84 H84A 108.7
C85 C84 H84B 108.7
O5 C6 C11 125.5(4)
O5 C6 C7 115.9(5)
C11 C6 C7 118.6(5)
O32 C29 C30 125.6(5)
O32 C29 C28 116.8(5)
C28 C29 C30 117.5(5)
N95 C96 H96A 109.8
N95 C96 H96B 109.8
N95 C96 C97 109.3(4)
H96A C96 H96B 108.3
C97 C96 H96A 109.8
C97 C96 H96B 109.8
C62 C63 H63 119.7
C64 C63 C62 120.5(5)
C64 C63 H63 119.7
C62 C61 C60 113.8(4)
C62 C61 H61A 108.8
C62 C61 H61B 108.8
C60 C61 H61A 108.8
C60 C61 H61B 108.8
H61A C61 H61B 107.7
C24 C25 H25A 108.9
C24 C25 H25B 108.9
C26 C25 C24 113.3(4)
C26 C25 H25A 108.9
C26 C25 H25B 108.9
H25A C25 H25B 107.7
C81 C80 H80 120.0
C79 C80 C81 120.0(5)
C79 C80 H80 120.0
N86 C85 C84 109.7(3)
N86 C85 H85A 109.7
N86 C85 H85B 109.7
C84 C85 H85A 109.7
C84 C85 H85B 109.7
H85A C85 H85B 108.2
C9 C8 H8 119.4
C7 C8 C9 121.2(4)
C7 C8 H8 119.4
N14 C13 C12 110.5(3)
N14 C13 H13A 109.5
N14 C13 H13B 109.5
C12 C13 H13A 109.5
C12 C13 H13B 109.5
H13A C13 H13B 108.1
C78 C79 H79 120.0
C80 C79 C78 120.1(4)
C80 C79 H79 120.0
C65 C64 H64 120.4
C63 C64 C65 119.2(5)
C63 C64 H64 120.4
C49 C48 H48A 108.5
C49 C48 H48B 108.5
H48A C48 H48B 107.5
C45 C48 C49 115.3(4)
C45 C48 H48A 108.5
C45 C48 H48B 108.5
C98 C97 C96 113.7(4)
C98 C97 H97A 108.8
C98 C97 H97B 108.8
C96 C97 H97A 108.8
C96 C97 H97B 108.8
H97A C97 H97B 107.7
N46 C45 C48 118.4(4)
N46 C45 C44 119.4(5)
C44 C45 C48 122.1(5)
C6 C7 H7 120.9
C8 C7 C6 118.2(5)
C8 C7 H7 120.9
O68 C69 H69A 110.0
O68 C69 H69B 110.0
O68 C69 C70 108.7(5)
H69A C69 H69B 108.3
C70 C69 H69A 110.0
C70 C69 H69B 110.0
O77 C76 H76A 110.2
O77 C76 H76B 110.2
O77 C76 C75 107.6(5)
H76A C76 H76B 108.5
C75 C76 H76A 110.2
C75 C76 H76B 110.2
C98 C99 H99 119.7
C98 C99 C100 120.6(5)
C100 C99 H99 119.7
N23B C22B C21B 179.8(10)
O41 C42 C47 115.3(5)
O41 C42 C43 126.9(5)
C43 C42 C47 117.8(6)
C45 C44 H44 119.0
C43 C44 C45 121.9(5)
C43 C44 H44 119.0
C101 C100 H100 120.5
C99 C100 C101 119.0(5)
C99 C100 H100 120.5
O5 C4 H4A 110.4
O5 C4 H4B 110.4
O5 C4 C3 106.8(5)
H4A C4 H4B 108.6
C3 C4 H4A 110.4
C3 C4 H4B 110.4
C42 C43 H43 120.6
C44 C43 C42 118.7(5)
C44 C43 H43 120.6
O32 C33 H33A 110.0
O32 C33 H33B 110.0
O32 C33 C34 108.7(5)
H33A C33 H33B 108.3
C34 C33 H33A 110.0
C34 C33 H33B 110.0
F7 B2 F5 107.4(4)
F8 B2 F5 107.5(4)
F8 B2 F7 111.5(5)
F8 B2 F6 111.6(5)
F6 B2 F5 108.7(5)
F6 B2 F7 109.9(4)
N35B C34B C33B 179.5(8)
N32B C31B C30B 177.8(8)
N26B C25B C24B 178.4(10)
C69 C70 H70A 107.8
C69 C70 H70B 107.8
H70A C70 H70B 107.2
C71 C70 C69 117.9(6)
C71 C70 H70A 107.8
C71 C70 H70B 107.8
C75 C74 H74 117.5
C73 C74 H74 117.5
C73 C74 C75 124.9(7)
C22B C21B H21A 109.5
C22B C21B H21B 109.5
C22B C21B H21C 109.5
H21A C21B H21B 109.5
H21A C21B H21C 109.5
H21B C21B H21C 109.5
F15 B4 F16 108.1(5)
F15 B4 F13 110.4(5)
F14 B4 F16 107.8(4)
F14 B4 F15 112.6(5)
F14 B4 F13 110.4(5)
F13 B4 F16 107.4(5)
N29B C28B C27B 178.6(12)
C31B C30B H30A 109.5
C31B C30B H30B 109.5
C31B C30B H30C 109.5
H30A C30B H30B 109.5
H30A C30B H30C 109.5
H30B C30B H30C 109.5
C76 C75 H75A 109.0
C76 C75 H75B 109.0
C74 C75 C76 113.0(5)
C74 C75 H75A 109.0
C74 C75 H75B 109.0
H75A C75 H75B 107.8
C3 C2 H2 116.5
C1 C2 H2 116.5
C1 C2 C3 127.0(10)
N38B C37B C36B 177.5(9)
C4 C3 H3A 109.2
C4 C3 H3B 109.2
C2 C3 C4 112.0(6)
C2 C3 H3A 109.2
C2 C3 H3B 109.2
H3A C3 H3B 107.9
H72A C72 H72B 120.0
C71 C72 H72A 120.0
C71 C72 H72B 120.0
C25B C24B H24C 109.5
C25B C24B H24D 109.5
C25B C24B H24E 109.5
H24C C24B H24D 109.5
H24C C24B H24E 109.5
H24D C24B H24E 109.5
C70 C71 H71 116.5
C72 C71 C70 126.9(7)
C72 C71 H71 116.5
C34B C33B H33C 109.5
C34B C33B H33D 109.5
C34B C33B H33E 109.5
H33C C33B H33D 109.5
H33C C33B H33E 109.5
H33D C33B H33E 109.5
C33 C34 H34A 109.1
C33 C34 H34B 109.1
H34A C34 H34B 107.8
C35 C34 C33 112.6(6)
C35 C34 H34A 109.1
C35 C34 H34B 109.1
O104 C105 H10C 111.4
O104 C105 H10D 111.4
O104 C105 H10A 108.5
O104 C105 H10B 108.5
O104 C105 C106 101.9(8)
O104 C105 C10 114.9(11)
H10C C105 H10D 109.2
H10A C105 H10B 107.5
C106 C105 H10C 111.4
C106 C105 H10D 111.4
C10 C105 H10A 108.5
C10 C105 H10B 108.5
F1 B1 F2 104.0(6)
F3 B1 F1 112.2(6)
F3 B1 F2 108.8(7)
F4 B1 F1 111.5(7)
F4 B1 F3 112.2(6)
F4 B1 F2 107.7(8)
H39A C39 H39B 107.7
C40 C39 H39A 108.8
C40 C39 H39B 108.8
C38 C39 H39A 108.8
C38 C39 H39B 108.8
C38 C39 C40 113.8(8)
H10E C108 H10F 120.0
C14 C108 H10E 120.0
C14 C108 H10F 120.0
C34 C35 H35 118.9
C36 C35 C34 122.1(10)
C36 C35 H35 118.9
F24A B6A F23A 105.3(6)
F24A B6A F21A 107.7(8)
F22A B6A F24A 112.6(8)
F22A B6A F23A 113.4(9)
F22A B6A F21A 110.4(8)
F21A B6A F23A 107.1(8)
F9 B3 F12 108.1(5)
F10 B3 F12 112.4(6)
F10 B3 F9 112.1(8)
F11 B3 F12 110.1(7)
F11 B3 F9 105.1(6)
F11 B3 F10 108.7(6)
O41 C40 C39 106.7(6)
O41 C40 H40A 110.4
O41 C40 H40B 110.4
C39 C40 H40A 110.4
C39 C40 H40B 110.4
H40A C40 H40B 108.6
F17 B5 F20 107.6(9)
F18 B5 F17 110.1(6)
F18 B5 F20 99.6(7)
F19 B5 F17 116.2(7)
F19 B5 F18 117.1(8)
F19 B5 F20 104.2(8)
C2 C1 H1A 120.0
C2 C1 H1B 120.0
H1A C1 H1B 120.0
C74 C73 H73A 120.0
C74 C73 H73B 120.0
H73A C73 H73B 120.0
H04A O049 H04B 109.5
C37B C36B H36C 109.5
C37B C36B H36D 109.5
C37B C36B H36E 109.5
H36C C36B H36D 109.5
H36C C36B H36E 109.5
H36D C36B H36E 109.5
C39 C38 H38 117.0
C37 C38 C39 126.0(13)
C37 C38 H38 117.0
C105 C106 H10G 108.6
C105 C106 H10H 108.6
H10G C106 H10H 107.6
C107 C106 C105 114.6(17)
C107 C106 H10G 108.6
C107 C106 H10H 108.6
C38 C37 H37A 120.0
C38 C37 H37B 120.0
H37A C37 H37B 120.0
C28B C27B H27A 109.5
C28B C27B H27B 109.5
C28B C27B H27C 109.5
H27A C27B H27B 109.5
H27A C27B H27C 109.5
H27B C27B H27C 109.5
C35 C36 H36A 120.0
C35 C36 H36B 120.0
H36A C36 H36B 120.0
H5A C5 H5B 120.0
C107 C5 H5A 120.0
C107 C5 H5B 120.0
C106 C107 H107 118.9
C5 C107 C106 122(2)
C5 C107 H107 118.9
C105 C10 H10I 109.3
C105 C10 H10J 109.3
H10I C10 H10J 107.9
C14 C10 C105 111.7(13)
C14 C10 H10I 109.3
C14 C10 H10J 109.3
C108 C14 C10 126(2)
C108 C14 H14 116.8
C10 C14 H14 116.8
F22 B6 F24 102.6(8)
F21 B6 F22 109.3(8)
F21 B6 F24 107.8(10)
F21 B6 F23 115.9(9)
F23 B6 F22 112.1(9)
F23 B6 F24 108.2(9)

loop_
_geom_bond_atom_site_label_1
_geom_bond_atom_site_label_2
_geom_bond_distance
Zn3 N54 2.408(4)
Zn3 N18 2.427(4)
Zn3 N23 2.080(3)
Zn3 N59 2.078(3)
Zn3 N67 2.135(4)
Zn3 N31 2.132(4)
Zn1 N19 2.438(4)
Zn1 N95 2.089(3)
Zn1 N14 2.103(3)
Zn1 N90 2.332(3)
Zn1 N103 2.129(3)
Zn1 N10 2.116(4)
Zn2 N55 2.404(4)
Zn2 N86 2.096(3)
Zn2 N91 2.333(3)
Zn2 N50 2.104(3)
Zn2 N82 2.125(3)
Zn2 N46 2.128(4)
F5 B2 1.405(6)
F16 B4 1.403(7)
F7 B2 1.388(7)
F15 B4 1.380(8)
F8 B2 1.368(7)
F6 B2 1.379(7)
F14 B4 1.372(7)
N55 C52 1.340(5)
N55 C56 1.332(5)
O68 C65 1.358(6)
O68 C69 1.438(6)
O77 C78 1.355(6)
O77 C76 1.427(7)
N86 C87 1.269(6)
N86 C85 1.467(5)
N54 C57 1.341(5)
N54 C53 1.332(5)
N19 C16 1.336(5)
N19 C20 1.338(5)
N95 C94 1.273(6)
N95 C96 1.465(5)
N91 C92 1.332(5)
N91 C88 1.344(5)
N18 C21 1.341(5)
N18 C17 1.334(5)
N14 C15 1.274(6)
N14 C13 1.467(5)
N23 C22 1.257(6)
N23 C24 1.472(5)
F1 B1 1.358(8)
N59 C58 1.270(6)
N59 C60 1.474(5)
N90 C93 1.349(5)
N90 C89 1.320(5)
N67 C66 1.357(6)
N67 C62 1.349(5)
N103 C102 1.356(6)
N103 C98 1.343(6)
N31 C30 1.344(6)
N31 C26 1.347(5)
F13 B4 1.394(8)
O32 C29 1.343(6)
O32 C33 1.434(7)
N10 C11 1.348(6)
N10 C9 1.364(5)
N50 C51 1.278(6)
N50 C49 1.470(5)
F12 B3 1.395(9)
O5 C6 1.360(6)
O5 C4 1.427(6)
O104 C101 1.354(7)
O104 C105 1.449(7)
N82 C81 1.349(6)
N82 C83 1.344(6)
F3 B1 1.357(8)
N46 C47 1.340(6)
N46 C45 1.363(6)
C16 C15 1.487(6)
C16 C17 1.389(6)
F17 B5 1.351(9)
O41 C42 1.353(8)
O41 C40 1.434(8)
C93 C92 1.388(6)
C93 C94 1.468(6)
C92 H92 0.9300
C52 C53 1.396(7)
C52 C51 1.474(6)
C21 C22 1.486(6)
C21 C20 1.393(6)
C15 H15 0.9300
C87 H87 0.9300
C87 C88 1.471(6)
C89 H89 0.9300
C89 C88 1.392(6)
C94 H94 0.9300
C11 H11 0.9300
C11 C6 1.388(7)
C22 H22 0.9300
C57 C58 1.480(6)
C57 C56 1.402(6)
C9 C12 1.513(7)
C9 C8 1.386(7)
C53 H53 0.9300
F18 B5 1.342(9)
C30 H30 0.9300
C30 C29 1.398(7)
C51 H51 0.9300
C66 H66 0.9300
C66 C65 1.389(7)
F24A B6A 1.369(9)
C27 H27 0.9300
C27 C28 1.372(7)
C27 C26 1.386(7)
F23A B6A 1.379(9)
F9 B3 1.378(9)
C81 C84 1.521(7)
C81 C80 1.389(6)
C58 H58 0.9300
C56 H56 0.9300
C65 C64 1.394(7)
C102 H102 0.9300
C102 C101 1.375(7)
C17 H17 0.9300
C62 C63 1.391(7)
C62 C61 1.504(7)
C60 H60A 0.9700
C60 H60B 0.9700
C60 C61 1.530(7)
C28 H28 0.9300
C28 C29 1.389(7)
C98 C97 1.511(7)
C98 C99 1.380(7)
C101 C100 1.386(8)
C24 H24A 0.9700
C24 H24B 0.9700
C24 C25 1.536(7)
C49 H49A 0.9700
C49 H49B 0.9700
C49 C48 1.521(7)
C12 H12A 0.9700
C12 H12B 0.9700
C12 C13 1.517(7)
C78 C83 1.389(6)
C78 C79 1.382(7)
C26 C25 1.501(6)
C20 H20 0.9300
C47 H47 0.9300
C47 C42 1.409(7)
C83 H83 0.9300
C84 H84A 0.9700
C84 H84B 0.9700
C84 C85 1.522(7)
C6 C7 1.397(6)
F10 B3 1.342(8)
C96 H96A 0.9700
C96 H96B 0.9700
C96 C97 1.533(7)
C63 H63 0.9300
C63 C64 1.365(8)
C61 H61A 0.9700
C61 H61B 0.9700
N23B C22B 1.141(8)
C25 H25A 0.9700
C25 H25B 0.9700
C80 H80 0.9300
C80 C79 1.359(7)
C85 H85A 0.9700
C85 H85B 0.9700
C8 H8 0.9300
C8 C7 1.371(7)
C13 H13A 0.9700
C13 H13B 0.9700
C79 H79 0.9300
C64 H64 0.9300
F4 B1 1.316(9)
C48 H48A 0.9700
C48 H48B 0.9700
C48 C45 1.509(8)
F11 B3 1.333(9)
C97 H97A 0.9700
C97 H97B 0.9700
C45 C44 1.396(8)
C7 H7 0.9300
C69 H69A 0.9700
C69 H69B 0.9700
C69 C70 1.525(7)
C76 H76A 0.9700
C76 H76B 0.9700
C76 C75 1.518(7)
F19 B5 1.298(9)
C99 H99 0.9300
C99 C100 1.386(9)
N35B C34B 1.136(8)
C22B C21B 1.437(10)
C42 C43 1.382(8)
C44 H44 0.9300
C44 C43 1.367(9)
C100 H100 0.9300
C4 H4A 0.9700
C4 H4B 0.9700
C4 C3 1.523(7)
N32B C31B 1.130(8)
C43 H43 0.9300
C33 H33A 0.9700
C33 H33B 0.9700
C33 C34 1.508(7)
C34B C33B 1.427(9)
N29B C28B 1.106(10)
C31B C30B 1.445(10)
F2 B1 1.396(10)
C25B N26B 1.111(9)
C25B C24B 1.420(9)
C70 H70A 0.9700
C70 H70B 0.9700
C70 C71 1.478(8)
F22A B6A 1.311(9)
C74 H74 0.9300
C74 C75 1.486(8)
C74 C73 1.318(9)
C21B H21A 0.9600
C21B H21B 0.9600
C21B H21C 0.9600
N38B C37B 1.120(9)
C28B C27B 1.395(12)
C30B H30A 0.9600
C30B H30B 0.9600
C30B H30C 0.9600
C75 H75A 0.9700
C75 H75B 0.9700
C2 H2 0.9300
C2 C3 1.504(9)
C2 C1 1.294(10)
C37B C36B 1.437(10)
C3 H3A 0.9700
C3 H3B 0.9700
C72 H72A 0.9300
C72 H72B 0.9300
C72 C71 1.278(9)
C24B H24C 0.9600
C24B H24D 0.9600
C24B H24E 0.9600
C71 H71 0.9300
C33B H33C 0.9600
C33B H33D 0.9600
C33B H33E 0.9600
C34 H34A 0.9700
C34 H34B 0.9700
C34 C35 1.476(9)
C105 H10C 0.9700
C105 H10D 0.9700
C105 H10A 0.9700
C105 H10B 0.9700
C105 C106 1.519(11)
C105 C10 1.552(13)
C39 H39A 0.9700
C39 H39B 0.9700
C39 C40 1.569(10)
C39 C38 1.548(11)
C108 H10E 0.9300
C108 H10F 0.9300
C108 C14 1.295(15)
F20 B5 1.398(12)
C35 H35 0.9300
C35 C36 1.325(10)
B6A F21A 1.375(10)
C40 H40A 0.9700
C40 H40B 0.9700
C1 H1A 0.9300
C1 H1B 0.9300
C73 H73A 0.9300
C73 H73B 0.9300
O049 H04A 0.8504
O049 H04B 0.8497
C36B H36C 0.9600
C36B H36D 0.9600
C36B H36E 0.9600
C38 H38 0.9300
C38 C37 1.333(12)
C106 H10G 0.9700
C106 H10H 0.9700
C106 C107 1.504(14)
C37 H37A 0.9300
C37 H37B 0.9300
C27B H27A 0.9600
C27B H27B 0.9600
C27B H27C 0.9600
C36 H36A 0.9300
C36 H36B 0.9300
C5 H5A 0.9300
C5 H5B 0.9300
C5 C107 1.306(15)
C107 H107 0.9300
C10 H10I 0.9700
C10 H10J 0.9700
C10 C14 1.516(14)
C14 H14 0.9300
F22 B6 1.389(9)
F21 B6 1.306(9)
F24 B6 1.391(10)
F23 B6 1.306(10)
